data_4306428
loop_
_publ_author_name
'Chengfu Pi'
'Li Wan'
'Yingying Gu'
'Wenjun Zheng'
'Linhong Weng'
'Zhenxia Chen'
'Limin Wu'

_publ_section_title
;
1,2,4-Diazaphospholide Complexes of Samarium(III)
;
_journal_name_full 'Inorganic Chemistry'
_journal_page_first 9739
_journal_page_last 9741
_journal_paper_doi 10.1021/ic801247t
_journal_volume 47
_journal_year 2008
_chemical_formula_sum 'C119 H88 Cl2 N16 O P8 Sm4'
_chemical_formula_weight 2678.11
_chemical_name_systematic
; 
 ? 
;
_space_group_IT_number 2
_symmetry_cell_setting triclinic
_symmetry_space_group_name_Hall '-P 1'
_symmetry_space_group_name_H-M 'P -1'
_atom_sites_solution_hydrogens geom
_atom_sites_solution_primary direct
_atom_sites_solution_secondary difmap
_audit_creation_method SHELXL-97
_cell_angle_alpha 72.234(4)
_cell_angle_beta 73.471(4)
_cell_angle_gamma 67.294(4)
_cell_formula_units_Z 2
_cell_length_a 18.507(6)
_cell_length_b 18.545(6)
_cell_length_c 18.694(6)
_cell_measurement_reflns_used 932
_cell_measurement_temperature 293(2)
_cell_measurement_theta_max 26.072
_cell_measurement_theta_min 2.918
_cell_volume 5534(3)
_computing_cell_refinement 'Bruker SMART'
_computing_data_collection 'Bruker SMART'
_computing_data_reduction 'Bruker SHELXTL'
_computing_molecular_graphics 'Bruker SHELXTL'
_computing_publication_material 'Bruker SHELXTL'
_computing_structure_refinement 'SHELXL-97 (Sheldrick, 1997)'
_computing_structure_solution 'SHELXS-97 (Sheldrick, 1990)'
_diffrn_ambient_temperature 293(2)
_diffrn_measured_fraction_theta_full 0.979
_diffrn_measured_fraction_theta_max 0.979
_diffrn_measurement_device_type 'CCD area detector'
_diffrn_measurement_method 'phi and omega scans'
_diffrn_radiation_monochromator graphite
_diffrn_radiation_source 'fine-focus sealed tube'
_diffrn_radiation_type MoK\a
_diffrn_radiation_wavelength 0.71073
_diffrn_reflns_av_R_equivalents 0.0414
_diffrn_reflns_av_sigmaI/netI 0.0632
_diffrn_reflns_limit_h_max 10
_diffrn_reflns_limit_h_min -22
_diffrn_reflns_limit_k_max 21
_diffrn_reflns_limit_k_min -22
_diffrn_reflns_limit_l_max 22
_diffrn_reflns_limit_l_min -22
_diffrn_reflns_number 22954
_diffrn_reflns_theta_full 25.01
_diffrn_reflns_theta_max 25.01
_diffrn_reflns_theta_min 1.22
_exptl_absorpt_coefficient_mu 2.313
_exptl_absorpt_correction_T_max 0.8931
_exptl_absorpt_correction_T_min 0.7688
_exptl_absorpt_correction_type multi-scan
_exptl_absorpt_process_details sadabs
_exptl_crystal_colour yellow
_exptl_crystal_density_diffrn 1.607
_exptl_crystal_density_method 'not measured'
_exptl_crystal_description sheet
_exptl_crystal_F_000 2648
_exptl_crystal_size_max 0.12
_exptl_crystal_size_mid 0.10
_exptl_crystal_size_min 0.05
_refine_diff_density_max 1.282
_refine_diff_density_min -0.941
_refine_diff_density_rms 0.105
_refine_ls_extinction_method none
_refine_ls_goodness_of_fit_ref 0.956
_refine_ls_hydrogen_treatment constr
_refine_ls_matrix_type full
_refine_ls_number_parameters 1351
_refine_ls_number_reflns 19101
_refine_ls_number_restraints 0
_refine_ls_restrained_S_all 0.956
_refine_ls_R_factor_all 0.0625
_refine_ls_R_factor_gt 0.0372
_refine_ls_shift/su_max 0.003
_refine_ls_shift/su_mean 0.001
_refine_ls_structure_factor_coef Fsqd
_refine_ls_weighting_details 'calc w=1/[\s^2^(Fo^2^)+(0.0443P)^2^+0.0000P] where P=(Fo^2^+2Fc^2^)/3'
_refine_ls_weighting_scheme calc
_refine_ls_wR_factor_gt 0.0817
_refine_ls_wR_factor_ref 0.0916
_reflns_number_gt 13380
_reflns_number_total 19101
_reflns_threshold_expression >2sigma(I)
_cod_data_source_file ic801247t_si_009.cif
_cod_data_source_block compound3
_cod_depositor_comments
;
The following automatic conversions were performed:
'_symmetry_cell_setting' value 'Triclinic' changed to 'triclinic'
according to '/home/saulius/struct/CIF-dictionaries/cif_core.dic'
dictionary named 'cif_core.dic' version 2.4.1 from 2010-06-29.

Automatic conversion script
Id: cif_fix_enum 1527 2010-12-29 10:47:43Z saulius 
;
_cod_database_code 4306428

loop_
_symmetry_equiv_pos_as_xyz
'x, y, z'
'-x, -y, -z'

loop_
_atom_site_label
_atom_site_type_symbol
_atom_site_fract_x
_atom_site_fract_y
_atom_site_fract_z
_atom_site_U_iso_or_equiv
_atom_site_adp_type
_atom_site_occupancy
_atom_site_symmetry_multiplicity
_atom_site_calc_flag
_atom_site_refinement_flags
_atom_site_disorder_assembly
_atom_site_disorder_group
Sm1 Sm 0.139877(16) 0.839099(16) 0.224010(15) 0.03242(8) Uani 1 1 d . . .
Sm2 Sm 0.309311(17) 0.736086(17) 0.329798(15) 0.03395(8) Uani 1 1 d . . .
Sm3 Sm 0.350669(17) 0.749496(18) 0.104967(16) 0.03856(8) Uani 1 1 d . . .
Sm4 Sm 0.251509(17) 0.605675(17) 0.243617(18) 0.03998(8) Uani 1 1 d . . .
Cl1 Cl 0.21140(8) 0.86787(9) 0.07275(8) 0.0461(4) Uani 1 1 d . . .
Cl2 Cl 0.32768(9) 0.57697(9) 0.36002(9) 0.0518(4) Uani 1 1 d . . .
O1 O 0.26238(19) 0.73370(19) 0.22593(18) 0.0335(8) Uani 1 1 d . . .
P1 P -0.05776(11) 1.08525(10) 0.27185(11) 0.0600(5) Uani 1 1 d . . .
P2 P 0.11734(11) 0.94625(11) 0.41739(11) 0.0605(5) Uani 1 1 d . . .
P3 P 0.31832(12) 0.79057(12) 0.55992(10) 0.0651(5) Uani 1 1 d . . .
P4 P 0.53795(11) 0.82155(12) 0.17759(11) 0.0622(5) Uani 1 1 d . . .
P5 P 0.55181(11) 0.73841(12) -0.12127(10) 0.0623(5) Uani 1 1 d . . .
P6 P 0.39736(11) 0.50268(11) 0.05646(11) 0.0644(5) Uani 1 1 d . . .
P7 P 0.21130(13) 0.36665(11) 0.24404(12) 0.0733(6) Uani 1 1 d . . .
P8 P -0.02928(10) 0.66876(11) 0.31557(11) 0.0594(5) Uani 1 1 d . . .
N1 N 0.0211(3) 0.9358(3) 0.2705(3) 0.0402(11) Uani 1 1 d . . .
N2 N 0.0600(3) 0.9781(3) 0.2087(3) 0.0428(11) Uani 1 1 d . . .
N3 N 0.2004(3) 0.8762(3) 0.3047(3) 0.0430(12) Uani 1 1 d . . .
N4 N 0.1674(3) 0.8211(3) 0.3585(3) 0.0404(11) Uani 1 1 d . . .
N5 N 0.3326(3) 0.7880(3) 0.4186(2) 0.0414(11) Uani 1 1 d . . .
N6 N 0.3035(3) 0.7281(3) 0.4608(3) 0.0460(12) Uani 1 1 d . . .
N7 N 0.4232(3) 0.7590(3) 0.2342(3) 0.0495(13) Uani 1 1 d . . .
N8 N 0.4085(3) 0.8069(3) 0.1656(3) 0.0476(12) Uani 1 1 d . . .
N9 N 0.4755(3) 0.7182(3) 0.0195(2) 0.0429(12) Uani 1 1 d . . .
N10 N 0.4164(3) 0.7574(3) -0.0258(3) 0.0455(12) Uani 1 1 d . . .
N11 N 0.3763(3) 0.6002(3) 0.1416(3) 0.0459(12) Uani 1 1 d . . .
N12 N 0.3128(3) 0.6361(3) 0.1005(3) 0.0518(13) Uani 1 1 d . . .
N13 N 0.2653(3) 0.4693(3) 0.2596(3) 0.0430(11) Uani 1 1 d . . .
N14 N 0.2046(3) 0.5142(3) 0.2187(3) 0.0452(12) Uani 1 1 d . . .
N15 N 0.1168(3) 0.6582(3) 0.3075(3) 0.0479(12) Uani 1 1 d . . .
N16 N 0.0878(3) 0.7270(3) 0.2575(3) 0.0464(12) Uani 1 1 d . . .
C1 C -0.0429(3) 0.9831(3) 0.3091(3) 0.0438(14) Uani 1 1 d . . .
C2 C -0.0909(3) 0.9452(4) 0.3770(3) 0.0454(14) Uani 1 1 d . . .
C3 C -0.0754(4) 0.8636(4) 0.3984(4) 0.0612(18) Uani 1 1 d . . .
H3A H -0.0331 0.8311 0.3694 0.073 Uiso 1 1 calc R . .
C4 C -0.1203(5) 0.8286(5) 0.4614(4) 0.079(2) Uani 1 1 d . . .
H4A H -0.1082 0.7732 0.4756 0.095 Uiso 1 1 calc R . .
C5 C -0.1843(5) 0.8782(6) 0.5031(4) 0.083(3) Uani 1 1 d . . .
H5A H -0.2170 0.8561 0.5445 0.100 Uiso 1 1 calc R . .
C6 C -0.1998(4) 0.9602(6) 0.4833(5) 0.082(2) Uani 1 1 d . . .
H6A H -0.2414 0.9928 0.5128 0.098 Uiso 1 1 calc R . .
C7 C -0.1543(4) 0.9932(4) 0.4209(4) 0.0652(19) Uani 1 1 d . . .
H7A H -0.1657 1.0485 0.4074 0.078 Uiso 1 1 calc R . .
C8 C 0.0259(3) 1.0579(3) 0.2019(3) 0.0439(14) Uani 1 1 d . . .
C9 C 0.0627(4) 1.1114(4) 0.1388(4) 0.0544(16) Uani 1 1 d . . .
C10 C 0.0574(4) 1.1844(4) 0.1486(4) 0.069(2) Uani 1 1 d . . .
H10A H 0.0297 1.1999 0.1944 0.083 Uiso 1 1 calc R . .
C11 C 0.0930(5) 1.2350(5) 0.0907(6) 0.092(3) Uani 1 1 d . . .
H11A H 0.0895 1.2838 0.0979 0.111 Uiso 1 1 calc R . .
C12 C 0.1328(6) 1.2126(5) 0.0241(5) 0.095(3) Uani 1 1 d . . .
H12A H 0.1574 1.2459 -0.0143 0.114 Uiso 1 1 calc R . .
C13 C 0.1376(5) 1.1409(5) 0.0124(5) 0.087(2) Uani 1 1 d . . .
H13A H 0.1652 1.1260 -0.0336 0.104 Uiso 1 1 calc R . .
C14 C 0.1014(4) 1.0918(4) 0.0690(4) 0.070(2) Uani 1 1 d . . .
H14A H 0.1030 1.0444 0.0602 0.083 Uiso 1 1 calc R . .
C15 C 0.1234(3) 0.8489(4) 0.4219(3) 0.0460(15) Uani 1 1 d . . .
C16 C 0.0859(3) 0.7985(4) 0.4862(3) 0.0506(16) Uani 1 1 d . . .
C17 C 0.1011(4) 0.7185(4) 0.4901(4) 0.068(2) Uani 1 1 d . . .
H17A H 0.1347 0.6963 0.4492 0.082 Uiso 1 1 calc R . .
C18 C 0.0683(4) 0.6702(5) 0.5528(4) 0.078(2) Uani 1 1 d . . .
H18A H 0.0794 0.6165 0.5539 0.093 Uiso 1 1 calc R . .
C19 C 0.0191(5) 0.7028(6) 0.6133(4) 0.083(2) Uani 1 1 d . . .
H19A H -0.0032 0.6712 0.6559 0.100 Uiso 1 1 calc R . .
C20 C 0.0029(5) 0.7818(6) 0.6109(4) 0.100(3) Uani 1 1 d . . .
H20A H -0.0310 0.8036 0.6520 0.120 Uiso 1 1 calc R . .
C21 C 0.0362(4) 0.8302(5) 0.5484(4) 0.077(2) Uani 1 1 d . . .
H21A H 0.0253 0.8836 0.5481 0.092 Uiso 1 1 calc R . .
C22 C 0.1794(3) 0.9455(3) 0.3269(3) 0.0480(15) Uani 1 1 d . . .
C23 C 0.2064(4) 1.0119(4) 0.2774(4) 0.0514(16) Uani 1 1 d . . .
C24 C 0.1941(5) 1.0773(4) 0.3051(4) 0.074(2) Uani 1 1 d . . .
H24A H 0.1671 1.0796 0.3550 0.089 Uiso 1 1 calc R . .
C25 C 0.2209(6) 1.1388(4) 0.2606(6) 0.091(3) Uani 1 1 d . . .
H25A H 0.2116 1.1824 0.2808 0.110 Uiso 1 1 calc R . .
C26 C 0.2603(5) 1.1378(4) 0.1883(5) 0.080(2) Uani 1 1 d . . .
H26A H 0.2795 1.1794 0.1589 0.095 Uiso 1 1 calc R . .
C27 C 0.2719(5) 1.0735(5) 0.1585(4) 0.076(2) Uani 1 1 d . . .
H27A H 0.2981 1.0723 0.1082 0.091 Uiso 1 1 calc R . .
C28 C 0.2447(4) 1.0116(4) 0.2028(4) 0.0631(19) Uani 1 1 d . . .
H28A H 0.2524 0.9690 0.1820 0.076 Uiso 1 1 calc R . .
C29 C 0.2912(4) 0.7227(4) 0.5358(3) 0.0503(16) Uani 1 1 d . . .
C30 C 0.2600(4) 0.6589(4) 0.5910(3) 0.0583(18) Uani 1 1 d . . .
C31 C 0.2848(5) 0.5822(5) 0.5788(4) 0.078(2) Uani 1 1 d . . .
H31A H 0.3210 0.5699 0.5347 0.093 Uiso 1 1 calc R . .
C32 C 0.2566(6) 0.5236(5) 0.6311(5) 0.102(3) Uani 1 1 d . . .
H32A H 0.2736 0.4723 0.6222 0.122 Uiso 1 1 calc R . .
C33 C 0.2033(6) 0.5419(7) 0.6962(5) 0.108(3) Uani 1 1 d . . .
H33A H 0.1831 0.5030 0.7310 0.130 Uiso 1 1 calc R . .
C34 C 0.1796(6) 0.6155(7) 0.7106(5) 0.102(3) Uani 1 1 d . . .
H34A H 0.1449 0.6260 0.7560 0.123 Uiso 1 1 calc R . .
C35 C 0.2062(4) 0.6760(5) 0.6587(4) 0.078(2) Uani 1 1 d . . .
H35A H 0.1888 0.7268 0.6686 0.093 Uiso 1 1 calc R . .
C36 C 0.3447(3) 0.8271(4) 0.4613(3) 0.0485(15) Uani 1 1 d . . .
C37 C 0.3787(4) 0.8925(4) 0.4226(4) 0.0531(16) Uani 1 1 d . . .
C38 C 0.4044(4) 0.9247(5) 0.4659(5) 0.075(2) Uani 1 1 d . . .
H38A H 0.4004 0.9047 0.5184 0.090 Uiso 1 1 calc R . .
C39 C 0.4355(6) 0.9859(5) 0.4300(7) 0.104(3) Uani 1 1 d . . .
H39A H 0.4515 1.0081 0.4588 0.125 Uiso 1 1 calc R . .
C40 C 0.4432(5) 1.0148(5) 0.3522(6) 0.099(3) Uani 1 1 d . . .
H40A H 0.4651 1.0556 0.3282 0.119 Uiso 1 1 calc R . .
C41 C 0.4190(5) 0.9834(5) 0.3111(5) 0.083(2) Uani 1 1 d . . .
H41A H 0.4233 1.0038 0.2586 0.100 Uiso 1 1 calc R . .
C42 C 0.3881(4) 0.9224(4) 0.3445(4) 0.0645(19) Uani 1 1 d . . .
H42A H 0.3733 0.9007 0.3144 0.077 Uiso 1 1 calc R . .
C43 C 0.4899(3) 0.7603(4) 0.2483(3) 0.0478(15) Uani 1 1 d . . .
C44 C 0.5153(4) 0.7089(4) 0.3225(4) 0.0514(16) Uani 1 1 d . . .
C45 C 0.4990(4) 0.6383(4) 0.3525(4) 0.0668(19) Uani 1 1 d . . .
H45A H 0.4766 0.6213 0.3247 0.080 Uiso 1 1 calc R . .
C46 C 0.5145(5) 0.5939(5) 0.4203(5) 0.096(3) Uani 1 1 d . . .
H46A H 0.4994 0.5483 0.4410 0.115 Uiso 1 1 calc R . .
C47 C 0.5536(6) 0.6147(5) 0.4613(5) 0.100(3) Uani 1 1 d . . .
H47A H 0.5668 0.5829 0.5079 0.120 Uiso 1 1 calc R . .
C48 C 0.5712(5) 0.6849(6) 0.4287(5) 0.090(3) Uani 1 1 d . . .
H48A H 0.5959 0.7012 0.4550 0.108 Uiso 1 1 calc R . .
C49 C 0.5540(4) 0.7313(4) 0.3597(4) 0.0630(18) Uani 1 1 d . . .
H49A H 0.5683 0.7773 0.3384 0.076 Uiso 1 1 calc R . .
C50 C 0.4627(3) 0.8436(4) 0.1282(4) 0.0489(15) Uani 1 1 d . . .
C51 C 0.4541(4) 0.8926(4) 0.0507(4) 0.0537(17) Uani 1 1 d . . .
C52 C 0.5228(4) 0.8967(4) -0.0050(4) 0.0631(18) Uani 1 1 d . . .
H52A H 0.5735 0.8710 0.0068 0.076 Uiso 1 1 calc R . .
C53 C 0.5116(5) 0.9419(5) -0.0801(4) 0.078(2) Uani 1 1 d . . .
H53A H 0.5563 0.9467 -0.1172 0.093 Uiso 1 1 calc R . .
C54 C 0.4403(5) 0.9776(5) -0.0995(5) 0.076(2) Uani 1 1 d . . .
H54A H 0.4353 1.0041 -0.1497 0.092 Uiso 1 1 calc R . .
C55 C 0.3746(5) 0.9743(4) -0.0438(5) 0.081(2) Uani 1 1 d . . .
H55A H 0.3244 1.0009 -0.0568 0.097 Uiso 1 1 calc R . .
C56 C 0.3792(4) 0.9345(4) 0.0289(5) 0.0657(19) Uani 1 1 d . . .
H56A H 0.3327 0.9345 0.0650 0.079 Uiso 1 1 calc R . .
C57 C 0.5488(3) 0.7046(4) -0.0224(3) 0.0457(14) Uani 1 1 d . . .
C58 C 0.6168(4) 0.6689(4) 0.0161(4) 0.0559(17) Uani 1 1 d . . .
C59 C 0.6090(4) 0.6448(5) 0.0943(4) 0.082(2) Uani 1 1 d . . .
H59A H 0.5585 0.6496 0.1242 0.098 Uiso 1 1 calc R . .
C60 C 0.6738(5) 0.6137(5) 0.1292(5) 0.091(3) Uani 1 1 d . . .
H60A H 0.6663 0.5991 0.1823 0.109 Uiso 1 1 calc R . .
C61 C 0.7462(5) 0.6042(5) 0.0889(6) 0.092(3) Uani 1 1 d . . .
H61A H 0.7891 0.5830 0.1141 0.110 Uiso 1 1 calc R . .
C62 C 0.7600(5) 0.6242(6) 0.0125(6) 0.109(3) Uani 1 1 d . . .
H62A H 0.8117 0.6172 -0.0152 0.131 Uiso 1 1 calc R . .
C63 C 0.6952(4) 0.6559(5) -0.0253(5) 0.087(3) Uani 1 1 d . . .
H63A H 0.7044 0.6684 -0.0785 0.104 Uiso 1 1 calc R . .
C64 C 0.4470(4) 0.7724(4) -0.1004(3) 0.0482(15) Uani 1 1 d . . .
C65 C 0.3944(4) 0.8118(4) -0.1547(3) 0.0526(16) Uani 1 1 d . . .
C66 C 0.4252(5) 0.8288(5) -0.2315(4) 0.084(2) Uani 1 1 d . . .
H66A H 0.4800 0.8167 -0.2488 0.101 Uiso 1 1 calc R . .
C67 C 0.3719(6) 0.8655(6) -0.2848(5) 0.106(3) Uani 1 1 d . . .
H67A H 0.3928 0.8781 -0.3368 0.127 Uiso 1 1 calc R . .
C68 C 0.2923(6) 0.8824(5) -0.2618(5) 0.096(3) Uani 1 1 d . . .
H68A H 0.2591 0.9050 -0.2975 0.115 Uiso 1 1 calc R . .
C69 C 0.2612(5) 0.8660(5) -0.1858(5) 0.084(2) Uani 1 1 d . . .
H69A H 0.2065 0.8775 -0.1689 0.100 Uiso 1 1 calc R . .
C70 C 0.3133(5) 0.8314(5) -0.1328(4) 0.078(2) Uani 1 1 d . . .
H70A H 0.2916 0.8215 -0.0809 0.093 Uiso 1 1 calc R . .
C71 C 0.4258(3) 0.5305(3) 0.1234(3) 0.0437(14) Uani 1 1 d . . .
C72 C 0.4931(4) 0.4848(4) 0.1623(3) 0.0508(16) Uani 1 1 d . . .
C73 C 0.5096(4) 0.5115(5) 0.2148(4) 0.079(2) Uani 1 1 d . . .
H73A H 0.4772 0.5611 0.2254 0.095 Uiso 1 1 calc R . .
C74 C 0.5719(5) 0.4674(5) 0.2517(5) 0.091(3) Uani 1 1 d . . .
H74A H 0.5813 0.4874 0.2868 0.109 Uiso 1 1 calc R . .
C75 C 0.6204(5) 0.3945(5) 0.2377(5) 0.093(3) Uani 1 1 d . . .
H75A H 0.6620 0.3639 0.2641 0.112 Uiso 1 1 calc R . .
C76 C 0.6070(5) 0.3671(5) 0.1840(6) 0.098(3) Uani 1 1 d . . .
H76A H 0.6410 0.3183 0.1725 0.117 Uiso 1 1 calc R . .
C77 C 0.5445(4) 0.4108(4) 0.1473(5) 0.076(2) Uani 1 1 d . . .
H77A H 0.5360 0.3909 0.1115 0.091 Uiso 1 1 calc R . .
C78 C 0.3150(4) 0.5934(4) 0.0532(3) 0.0493(15) Uani 1 1 d . . .
C79 C 0.2557(4) 0.6221(4) 0.0071(4) 0.0536(16) Uani 1 1 d . . .
C80 C 0.2026(4) 0.6983(4) 0.0002(4) 0.069(2) Uani 1 1 d . . .
H80A H 0.2047 0.7316 0.0275 0.083 Uiso 1 1 calc R . .
C81 C 0.1445(5) 0.7290(5) -0.0466(5) 0.091(3) Uani 1 1 d . . .
H81A H 0.1087 0.7809 -0.0495 0.109 Uiso 1 1 calc R . .
C82 C 0.1423(5) 0.6808(5) -0.0872(5) 0.101(3) Uani 1 1 d . . .
H82A H 0.1058 0.7002 -0.1196 0.121 Uiso 1 1 calc R . .
C83 C 0.1933(6) 0.6043(6) -0.0807(6) 0.130(4) Uani 1 1 d . . .
H83A H 0.1900 0.5710 -0.1073 0.155 Uiso 1 1 calc R . .
C84 C 0.2508(5) 0.5747(5) -0.0343(5) 0.098(3) Uani 1 1 d . . .
H84A H 0.2860 0.5225 -0.0314 0.118 Uiso 1 1 calc R . .
C85 C 0.2745(4) 0.3914(3) 0.2770(3) 0.0490(15) Uani 1 1 d . . .
C86 C 0.3344(4) 0.3369(4) 0.3228(4) 0.0562(17) Uani 1 1 d . . .
C87 C 0.3987(5) 0.3541(5) 0.3293(4) 0.076(2) Uani 1 1 d . . .
H87A H 0.4049 0.4032 0.3020 0.091 Uiso 1 1 calc R . .
C88 C 0.4529(5) 0.3030(6) 0.3735(5) 0.103(3) Uani 1 1 d . . .
H88A H 0.4948 0.3167 0.3775 0.124 Uiso 1 1 calc R . .
C89 C 0.4430(7) 0.2296(7) 0.4124(6) 0.123(5) Uani 1 1 d . . .
H89A H 0.4805 0.1927 0.4415 0.148 Uiso 1 1 calc R . .
C90 C 0.3826(7) 0.2101(6) 0.4098(6) 0.121(4) Uani 1 1 d . . .
H90A H 0.3759 0.1616 0.4384 0.146 Uiso 1 1 calc R . .
C91 C 0.3313(5) 0.2613(5) 0.3652(5) 0.092(3) Uani 1 1 d . . .
H91A H 0.2904 0.2458 0.3621 0.110 Uiso 1 1 calc R . .
C92 C 0.1686(4) 0.4703(4) 0.2051(4) 0.0532(16) Uani 1 1 d . . .
C93 C 0.1032(4) 0.5059(4) 0.1653(4) 0.0557(17) Uani 1 1 d . . .
C94 C 0.0664(6) 0.4583(6) 0.1564(6) 0.110(3) Uani 1 1 d . . .
H94A H 0.0828 0.4033 0.1767 0.132 Uiso 1 1 calc R . .
C95 C 0.0004(7) 0.4968(8) 0.1139(7) 0.130(4) Uani 1 1 d . . .
H95A H -0.0243 0.4653 0.1062 0.157 Uiso 1 1 calc R . .
C96 C -0.0252(6) 0.5765(8) 0.0860(6) 0.118(4) Uani 1 1 d . . .
H96A H -0.0679 0.5996 0.0605 0.142 Uiso 1 1 calc R . .
C97 C 0.0113(5) 0.6230(6) 0.0951(5) 0.107(3) Uani 1 1 d . . .
H97A H -0.0052 0.6781 0.0753 0.128 Uiso 1 1 calc R . .
C98 C 0.0761(5) 0.5851(5) 0.1362(5) 0.083(2) Uani 1 1 d . . .
H98A H 0.1007 0.6172 0.1430 0.099 Uiso 1 1 calc R . .
C99 C 0.0623(3) 0.6207(3) 0.3420(3) 0.0451(14) Uani 1 1 d . . .
C100 C 0.0918(4) 0.5400(4) 0.3958(3) 0.0481(15) Uani 1 1 d . . .
C101 C 0.1516(4) 0.5216(4) 0.4344(4) 0.0627(18) Uani 1 1 d . . .
H10B H 0.1744 0.5598 0.4302 0.075 Uiso 1 1 calc R . .
C102 C 0.1772(4) 0.4474(5) 0.4786(4) 0.073(2) Uani 1 1 d . . .
H10C H 0.2178 0.4354 0.5047 0.087 Uiso 1 1 calc R . .
C103 C 0.1454(4) 0.3895(4) 0.4862(4) 0.075(2) Uani 1 1 d . . .
H10D H 0.1642 0.3389 0.5169 0.090 Uiso 1 1 calc R . .
C104 C 0.0875(5) 0.4060(4) 0.4493(5) 0.086(3) Uani 1 1 d . . .
H10E H 0.0659 0.3666 0.4540 0.103 Uiso 1 1 calc R . .
C105 C 0.0587(4) 0.4817(4) 0.4037(4) 0.074(2) Uani 1 1 d . . .
H10F H 0.0175 0.4932 0.3786 0.089 Uiso 1 1 calc R . .
C106 C 0.0128(4) 0.7405(4) 0.2539(3) 0.0497(15) Uani 1 1 d . . .
C107 C -0.0259(4) 0.8152(4) 0.2007(3) 0.0495(15) Uani 1 1 d . . .
C108 C -0.1030(4) 0.8617(4) 0.2202(4) 0.0617(18) Uani 1 1 d . . .
H10G H -0.1345 0.8451 0.2661 0.074 Uiso 1 1 calc R . .
C109 C -0.1344(4) 0.9336(5) 0.1714(5) 0.080(2) Uani 1 1 d . . .
H10H H -0.1868 0.9653 0.1855 0.096 Uiso 1 1 calc R . .
C110 C -0.0900(5) 0.9594(5) 0.1029(5) 0.089(3) Uani 1 1 d . . .
H11B H -0.1115 1.0076 0.0700 0.107 Uiso 1 1 calc R . .
C111 C -0.0102(5) 0.9100(5) 0.0840(4) 0.079(2) Uani 1 1 d . . .
H11C H 0.0225 0.9273 0.0393 0.095 Uiso 1 1 calc R . .
C112 C 0.0187(4) 0.8392(4) 0.1293(4) 0.0586(17) Uani 1 1 d . . .
H11D H 0.0693 0.8050 0.1133 0.070 Uiso 1 1 calc R . .
C113 C 0.7706(8) 0.7194(9) 0.2172(8) 0.213(8) Uani 1 1 d . . .
H11E H 0.7939 0.6675 0.2476 0.319 Uiso 1 1 calc R . .
H11F H 0.8106 0.7334 0.1755 0.319 Uiso 1 1 calc R . .
H11G H 0.7286 0.7183 0.1975 0.319 Uiso 1 1 calc R . .
C114 C 0.7389(6) 0.7772(10) 0.2633(8) 0.119(4) Uani 1 1 d . . .
C115 C 0.7471(6) 0.7524(8) 0.3383(7) 0.117(4) Uani 1 1 d . . .
H11H H 0.7732 0.6988 0.3582 0.140 Uiso 1 1 calc R . .
C116 C 0.7168(7) 0.8064(12) 0.3834(8) 0.167(7) Uani 1 1 d . . .
H11I H 0.7212 0.7895 0.4347 0.200 Uiso 1 1 calc R . .
C117 C 0.6772(8) 0.8911(10) 0.3518(9) 0.155(5) Uani 1 1 d . . .
H11J H 0.6562 0.9294 0.3814 0.185 Uiso 1 1 calc R . .
C118 C 0.6730(7) 0.9105(9) 0.2764(10) 0.143(5) Uani 1 1 d . . .
H11L H 0.6490 0.9638 0.2541 0.171 Uiso 1 1 calc R . .
C119 C 0.7018(6) 0.8563(8) 0.2326(7) 0.105(4) Uani 1 1 d . . .
H11M H 0.6967 0.8724 0.1816 0.127 Uiso 1 1 calc R . .

loop_
_atom_site_aniso_label
_atom_site_aniso_U_11
_atom_site_aniso_U_22
_atom_site_aniso_U_33
_atom_site_aniso_U_23
_atom_site_aniso_U_13
_atom_site_aniso_U_12
Sm1 0.03197(16) 0.02607(15) 0.03680(16) -0.00965(12) -0.00414(12) -0.00656(12)
Sm2 0.03877(17) 0.03385(16) 0.03221(16) -0.01078(12) -0.00669(12) -0.01240(13)
Sm3 0.03170(16) 0.04816(19) 0.03628(17) -0.01925(14) -0.00630(13) -0.00609(14)
Sm4 0.03531(17) 0.03109(16) 0.0588(2) -0.01842(14) -0.01413(14) -0.00620(13)
Cl1 0.0382(8) 0.0509(9) 0.0397(8) -0.0083(7) -0.0060(6) -0.0071(7)
Cl2 0.0573(10) 0.0360(8) 0.0671(10) -0.0041(7) -0.0287(8) -0.0142(7)
O1 0.031(2) 0.030(2) 0.036(2) -0.0153(16) 0.0028(16) -0.0063(16)
P1 0.0545(11) 0.0365(9) 0.0769(13) -0.0215(9) -0.0135(9) 0.0055(8)
P2 0.0702(12) 0.0488(11) 0.0632(11) -0.0331(9) -0.0041(9) -0.0105(9)
P3 0.0831(14) 0.0751(13) 0.0457(10) -0.0259(9) -0.0215(10) -0.0188(11)
P4 0.0540(11) 0.0782(13) 0.0666(12) -0.0104(10) -0.0094(9) -0.0403(10)
P5 0.0579(11) 0.0714(13) 0.0485(10) -0.0208(9) 0.0075(9) -0.0182(10)
P6 0.0655(12) 0.0548(11) 0.0817(13) -0.0409(10) -0.0300(10) 0.0022(9)
P7 0.0957(16) 0.0496(11) 0.0915(15) -0.0212(10) -0.0162(12) -0.0384(11)
P8 0.0450(10) 0.0529(11) 0.0769(13) -0.0045(9) -0.0056(9) -0.0244(9)
N1 0.041(3) 0.035(3) 0.044(3) -0.011(2) -0.007(2) -0.009(2)
N2 0.045(3) 0.036(3) 0.046(3) -0.011(2) -0.006(2) -0.013(2)
N3 0.049(3) 0.036(3) 0.048(3) -0.018(2) -0.003(2) -0.016(2)
N4 0.044(3) 0.036(3) 0.040(3) -0.014(2) -0.005(2) -0.010(2)
N5 0.047(3) 0.040(3) 0.040(3) -0.018(2) -0.008(2) -0.010(2)
N6 0.054(3) 0.049(3) 0.040(3) -0.019(2) -0.011(2) -0.014(3)
N7 0.046(3) 0.052(3) 0.056(3) -0.023(3) -0.001(3) -0.020(3)
N8 0.041(3) 0.052(3) 0.057(3) -0.023(3) -0.003(3) -0.018(3)
N9 0.039(3) 0.050(3) 0.037(3) -0.017(2) -0.005(2) -0.007(2)
N10 0.041(3) 0.051(3) 0.041(3) -0.023(2) -0.006(2) -0.003(2)
N11 0.038(3) 0.053(3) 0.047(3) -0.021(2) -0.014(2) -0.003(2)
N12 0.047(3) 0.054(3) 0.057(3) -0.035(3) -0.013(3) 0.001(3)
N13 0.043(3) 0.038(3) 0.047(3) -0.010(2) -0.009(2) -0.011(2)
N14 0.054(3) 0.040(3) 0.049(3) -0.020(2) -0.004(2) -0.019(3)
N15 0.041(3) 0.042(3) 0.061(3) -0.014(3) -0.006(2) -0.014(3)
N16 0.041(3) 0.043(3) 0.058(3) -0.011(3) -0.007(2) -0.017(2)
C1 0.038(3) 0.043(4) 0.053(4) -0.025(3) -0.011(3) -0.002(3)
C2 0.040(3) 0.048(4) 0.047(4) -0.017(3) -0.010(3) -0.007(3)
C3 0.054(4) 0.068(5) 0.059(4) -0.032(4) 0.012(3) -0.020(4)
C4 0.085(6) 0.081(6) 0.073(5) -0.025(4) 0.015(4) -0.045(5)
C5 0.068(5) 0.132(8) 0.056(5) -0.030(5) 0.015(4) -0.052(6)
C6 0.055(5) 0.101(7) 0.084(6) -0.050(5) 0.012(4) -0.015(5)
C7 0.044(4) 0.071(5) 0.068(5) -0.029(4) -0.005(4) 0.000(4)
C8 0.044(3) 0.029(3) 0.057(4) -0.007(3) -0.026(3) -0.001(3)
C9 0.058(4) 0.033(4) 0.065(4) -0.003(3) -0.023(3) -0.006(3)
C10 0.085(5) 0.037(4) 0.082(5) -0.005(4) -0.027(4) -0.014(4)
C11 0.123(8) 0.049(5) 0.107(7) 0.001(5) -0.036(6) -0.036(5)
C12 0.113(8) 0.075(7) 0.086(7) 0.022(5) -0.030(6) -0.042(6)
C13 0.105(7) 0.069(6) 0.070(5) 0.006(4) -0.013(5) -0.030(5)
C14 0.094(6) 0.045(4) 0.067(5) -0.007(4) -0.016(4) -0.024(4)
C15 0.039(3) 0.051(4) 0.044(3) -0.029(3) -0.011(3) 0.006(3)
C16 0.043(4) 0.057(4) 0.048(4) -0.025(3) -0.005(3) -0.005(3)
C17 0.072(5) 0.073(5) 0.056(4) -0.024(4) 0.013(4) -0.032(4)
C18 0.079(5) 0.088(6) 0.065(5) -0.015(4) 0.001(4) -0.038(5)
C19 0.082(6) 0.117(8) 0.049(5) -0.004(5) 0.002(4) -0.051(6)
C20 0.092(6) 0.135(9) 0.050(5) -0.039(6) 0.029(4) -0.030(6)
C21 0.080(5) 0.082(6) 0.055(5) -0.034(4) 0.011(4) -0.016(5)
C22 0.050(4) 0.040(4) 0.056(4) -0.027(3) -0.017(3) 0.000(3)
C23 0.046(4) 0.045(4) 0.066(4) -0.023(3) -0.021(3) -0.003(3)
C24 0.109(6) 0.048(4) 0.077(5) -0.022(4) -0.025(5) -0.027(4)
C25 0.127(8) 0.042(5) 0.116(8) -0.019(5) -0.041(6) -0.026(5)
C26 0.075(6) 0.050(5) 0.108(7) 0.003(5) -0.023(5) -0.026(4)
C27 0.084(6) 0.069(5) 0.077(5) -0.004(4) -0.017(4) -0.034(5)
C28 0.071(5) 0.050(4) 0.075(5) -0.018(4) -0.011(4) -0.026(4)
C29 0.053(4) 0.060(4) 0.037(3) -0.015(3) -0.017(3) -0.008(3)
C30 0.063(4) 0.075(5) 0.034(3) -0.008(3) -0.012(3) -0.021(4)
C31 0.093(6) 0.066(5) 0.057(5) -0.007(4) -0.001(4) -0.022(5)
C32 0.129(8) 0.075(6) 0.078(6) 0.006(5) -0.018(6) -0.028(6)
C33 0.120(9) 0.131(10) 0.067(6) 0.017(6) -0.024(6) -0.059(8)
C34 0.099(7) 0.156(10) 0.048(5) -0.021(6) 0.006(5) -0.052(8)
C35 0.074(5) 0.107(7) 0.047(4) -0.027(4) 0.003(4) -0.028(5)
C36 0.043(3) 0.055(4) 0.051(4) -0.025(3) -0.017(3) -0.003(3)
C37 0.047(4) 0.048(4) 0.069(5) -0.026(3) -0.020(3) -0.003(3)
C38 0.082(5) 0.073(5) 0.091(6) -0.033(4) -0.044(5) -0.017(5)
C39 0.117(8) 0.084(7) 0.156(10) -0.045(7) -0.064(7) -0.039(6)
C40 0.107(7) 0.073(6) 0.131(9) -0.020(6) -0.025(7) -0.044(6)
C41 0.106(7) 0.070(5) 0.086(6) -0.013(5) -0.029(5) -0.036(5)
C42 0.081(5) 0.053(4) 0.072(5) -0.017(4) -0.027(4) -0.024(4)
C43 0.043(4) 0.053(4) 0.055(4) -0.024(3) -0.002(3) -0.020(3)
C44 0.042(4) 0.051(4) 0.060(4) -0.015(3) -0.006(3) -0.015(3)
C45 0.062(5) 0.049(4) 0.082(5) -0.011(4) -0.009(4) -0.016(4)
C46 0.104(7) 0.066(6) 0.107(7) 0.018(5) -0.030(6) -0.037(5)
C47 0.131(9) 0.081(7) 0.074(6) 0.004(5) -0.027(6) -0.030(6)
C48 0.104(7) 0.105(7) 0.071(6) -0.025(5) -0.017(5) -0.041(6)
C49 0.064(5) 0.069(5) 0.057(4) -0.011(4) -0.010(4) -0.025(4)
C50 0.042(4) 0.053(4) 0.058(4) -0.022(3) -0.002(3) -0.019(3)
C51 0.062(4) 0.051(4) 0.061(4) -0.022(3) -0.005(4) -0.030(4)
C52 0.055(4) 0.074(5) 0.063(5) -0.024(4) 0.004(4) -0.027(4)
C53 0.081(6) 0.088(6) 0.062(5) -0.015(4) 0.003(4) -0.039(5)
C54 0.084(6) 0.074(6) 0.075(5) -0.008(4) -0.023(5) -0.030(5)
C55 0.072(6) 0.056(5) 0.113(7) -0.007(5) -0.049(5) -0.006(4)
C56 0.057(5) 0.050(4) 0.089(6) -0.013(4) -0.016(4) -0.017(4)
C57 0.042(4) 0.045(4) 0.048(4) -0.018(3) -0.004(3) -0.010(3)
C58 0.050(4) 0.054(4) 0.065(4) -0.029(3) 0.008(3) -0.019(3)
C59 0.046(4) 0.120(7) 0.061(5) -0.026(5) -0.009(4) -0.004(4)
C60 0.058(5) 0.128(8) 0.079(6) -0.033(5) -0.031(5) -0.001(5)
C61 0.063(6) 0.099(7) 0.125(8) -0.033(6) -0.042(6) -0.015(5)
C62 0.044(5) 0.149(10) 0.124(8) -0.017(7) -0.011(5) -0.034(6)
C63 0.058(5) 0.114(7) 0.081(6) -0.021(5) 0.008(4) -0.037(5)
C64 0.058(4) 0.055(4) 0.035(3) -0.020(3) -0.004(3) -0.018(3)
C65 0.058(4) 0.054(4) 0.042(4) -0.023(3) -0.012(3) -0.003(3)
C66 0.084(6) 0.105(7) 0.051(5) -0.018(4) -0.004(4) -0.023(5)
C67 0.119(8) 0.128(9) 0.050(5) -0.016(5) -0.023(5) -0.017(7)
C68 0.105(7) 0.098(7) 0.070(6) -0.024(5) -0.050(6) 0.009(6)
C69 0.079(6) 0.088(6) 0.076(6) -0.028(5) -0.034(5) 0.003(5)
C70 0.088(6) 0.082(6) 0.052(4) -0.020(4) -0.012(4) -0.013(5)
C71 0.046(4) 0.033(3) 0.048(4) -0.015(3) -0.011(3) -0.002(3)
C72 0.046(4) 0.050(4) 0.052(4) -0.015(3) -0.004(3) -0.011(3)
C73 0.063(5) 0.080(6) 0.098(6) -0.047(5) -0.029(4) 0.003(4)
C74 0.070(5) 0.103(7) 0.107(7) -0.043(6) -0.047(5) 0.002(5)
C75 0.067(6) 0.079(6) 0.126(8) -0.008(6) -0.051(5) -0.003(5)
C76 0.082(6) 0.062(5) 0.146(8) -0.026(6) -0.067(6) 0.013(5)
C77 0.071(5) 0.047(4) 0.111(6) -0.030(4) -0.033(5) -0.002(4)
C78 0.054(4) 0.046(4) 0.057(4) -0.029(3) -0.005(3) -0.016(3)
C79 0.056(4) 0.046(4) 0.062(4) -0.026(3) -0.016(3) -0.006(3)
C80 0.081(5) 0.064(5) 0.077(5) -0.031(4) -0.035(4) -0.012(4)
C81 0.090(6) 0.077(6) 0.106(7) -0.028(5) -0.051(5) 0.001(5)
C82 0.102(7) 0.091(7) 0.122(8) -0.045(6) -0.068(6) 0.006(6)
C83 0.134(9) 0.117(8) 0.173(10) -0.091(8) -0.102(8) 0.019(7)
C84 0.098(6) 0.087(6) 0.128(7) -0.067(6) -0.078(6) 0.023(5)
C85 0.057(4) 0.034(3) 0.050(4) -0.011(3) -0.003(3) -0.013(3)
C86 0.069(5) 0.040(4) 0.050(4) -0.015(3) -0.001(3) -0.011(3)
C87 0.078(5) 0.060(5) 0.068(5) -0.005(4) -0.019(4) -0.004(4)
C88 0.083(6) 0.096(7) 0.100(7) -0.018(6) -0.031(6) 0.009(6)
C89 0.126(10) 0.092(9) 0.071(6) -0.008(6) -0.035(7) 0.053(7)
C90 0.133(10) 0.057(6) 0.102(8) 0.014(5) -0.012(8) 0.014(7)
C91 0.107(7) 0.049(5) 0.100(7) -0.003(5) -0.008(5) -0.024(5)
C92 0.059(4) 0.056(4) 0.060(4) -0.028(3) -0.001(3) -0.030(4)
C93 0.056(4) 0.063(5) 0.064(4) -0.024(4) -0.014(3) -0.025(4)
C94 0.108(8) 0.096(7) 0.160(9) -0.041(7) -0.049(7) -0.041(6)
C95 0.121(9) 0.149(11) 0.181(12) -0.052(9) -0.060(8) -0.073(9)
C96 0.099(8) 0.153(11) 0.133(9) -0.028(8) -0.055(7) -0.053(8)
C97 0.085(7) 0.110(8) 0.128(8) -0.005(6) -0.052(6) -0.029(6)
C98 0.076(6) 0.096(7) 0.096(6) -0.026(5) -0.022(5) -0.041(5)
C99 0.044(3) 0.039(3) 0.051(4) -0.012(3) 0.001(3) -0.017(3)
C100 0.042(4) 0.043(4) 0.054(4) -0.015(3) 0.008(3) -0.017(3)
C101 0.061(5) 0.063(5) 0.069(5) -0.015(4) -0.003(4) -0.032(4)
C102 0.072(5) 0.070(5) 0.074(5) 0.002(4) -0.028(4) -0.025(4)
C103 0.073(5) 0.053(5) 0.086(6) 0.012(4) -0.037(4) -0.015(4)
C104 0.096(6) 0.045(5) 0.119(7) 0.004(4) -0.033(6) -0.034(5)
C105 0.073(5) 0.052(5) 0.106(6) -0.006(4) -0.027(4) -0.030(4)
C106 0.051(4) 0.050(4) 0.052(4) -0.019(3) -0.003(3) -0.020(3)
C107 0.048(4) 0.053(4) 0.054(4) -0.006(3) -0.013(3) -0.026(3)
C108 0.052(4) 0.055(4) 0.070(5) -0.002(4) -0.009(4) -0.019(4)
C109 0.056(5) 0.070(5) 0.106(7) -0.013(5) -0.014(5) -0.018(4)
C110 0.101(7) 0.064(5) 0.094(6) 0.013(5) -0.035(6) -0.029(5)
C111 0.080(6) 0.087(6) 0.063(5) 0.012(4) -0.018(4) -0.038(5)
C112 0.056(4) 0.064(5) 0.058(4) -0.010(4) -0.014(3) -0.022(4)
C113 0.212(16) 0.30(2) 0.213(16) -0.142(16) 0.026(13) -0.158(16)
C114 0.074(7) 0.182(14) 0.132(11) -0.053(10) 0.010(7) -0.081(9)
C115 0.073(7) 0.176(13) 0.091(8) 0.017(8) -0.025(6) -0.058(8)
C116 0.089(9) 0.28(2) 0.105(11) -0.014(13) -0.026(8) -0.052(12)
C117 0.140(12) 0.193(16) 0.143(13) -0.049(11) -0.054(10) -0.041(11)
C118 0.099(9) 0.134(12) 0.196(16) -0.022(11) -0.066(10) -0.023(8)
C119 0.079(7) 0.110(9) 0.119(9) 0.015(8) -0.048(7) -0.032(7)

loop_
_atom_type_symbol
_atom_type_description
_atom_type_scat_dispersion_real
_atom_type_scat_dispersion_imag
_atom_type_scat_source
C C 0.0033 0.0016 'International Tables Vol C Tables 4.2.6.8 and 6.1.1.4'
H H 0.0000 0.0000 'International Tables Vol C Tables 4.2.6.8 and 6.1.1.4'
N N 0.0061 0.0033 'International Tables Vol C Tables 4.2.6.8 and 6.1.1.4'
P P 0.1023 0.0942 'International Tables Vol C Tables 4.2.6.8 and 6.1.1.4'
Sm Sm -0.1638 3.4418 'International Tables Vol C Tables 4.2.6.8 and 6.1.1.4'
O O 0.0106 0.0060 'International Tables Vol C Tables 4.2.6.8 and 6.1.1.4'
Cl Cl 0.1484 0.1585 'International Tables Vol C Tables 4.2.6.8 and 6.1.1.4'

loop_
_geom_angle_atom_site_label_1
_geom_angle_atom_site_label_2
_geom_angle_atom_site_label_3
_geom_angle
_geom_angle_site_symmetry_1
_geom_angle_site_symmetry_3
_geom_angle_publ_flag
O1 Sm1 N1 158.37(13) . . ?
O1 Sm1 N2 152.90(13) . . ?
N1 Sm1 N2 33.36(14) . . ?
O1 Sm1 N16 82.00(14) . . ?
N1 Sm1 N16 97.95(16) . . ?
N2 Sm1 N16 125.10(16) . . ?
O1 Sm1 N3 79.21(13) . . ?
N1 Sm1 N3 84.02(15) . . ?
N2 Sm1 N3 82.23(15) . . ?
N16 Sm1 N3 127.91(16) . . ?
O1 Sm1 N4 77.34(13) . . ?
N1 Sm1 N4 81.21(14) . . ?
N2 Sm1 N4 96.69(14) . . ?
N16 Sm1 N4 96.88(15) . . ?
N3 Sm1 N4 31.60(13) . . ?
O1 Sm1 Cl1 79.23(8) . . ?
N1 Sm1 Cl1 120.03(11) . . ?
N2 Sm1 Cl1 89.56(11) . . ?
N16 Sm1 Cl1 111.81(12) . . ?
N3 Sm1 Cl1 111.61(11) . . ?
N4 Sm1 Cl1 139.67(10) . . ?
O1 Sm1 Sm2 37.54(8) . . ?
N1 Sm1 Sm2 121.96(11) . . ?
N2 Sm1 Sm2 126.05(11) . . ?
N16 Sm1 Sm2 97.64(12) . . ?
N3 Sm1 Sm2 43.98(11) . . ?
N4 Sm1 Sm2 41.54(10) . . ?
Cl1 Sm1 Sm2 104.67(4) . . ?
O1 Sm1 Sm3 35.03(8) . . ?
N1 Sm1 Sm3 159.65(11) . . ?
N2 Sm1 Sm3 126.49(11) . . ?
N16 Sm1 Sm3 100.87(11) . . ?
N3 Sm1 Sm3 90.48(11) . . ?
N4 Sm1 Sm3 104.03(10) . . ?
Cl1 Sm1 Sm3 44.66(3) . . ?
Sm2 Sm1 Sm3 63.03(2) . . ?
O1 Sm1 Sm4 33.24(8) . . ?
N1 Sm1 Sm4 143.44(11) . . ?
N2 Sm1 Sm4 173.42(11) . . ?
N16 Sm1 Sm4 48.98(12) . . ?
N3 Sm1 Sm4 103.77(11) . . ?
N4 Sm1 Sm4 87.38(10) . . ?
Cl1 Sm1 Sm4 90.67(3) . . ?
Sm2 Sm1 Sm4 60.166(9) . . ?
Sm3 Sm1 Sm4 56.912(9) . . ?
N5 Sm2 O1 159.34(14) . . ?
N5 Sm2 N6 33.20(15) . . ?
O1 Sm2 N6 155.01(14) . . ?
N5 Sm2 N7 93.26(16) . . ?
O1 Sm2 N7 85.10(14) . . ?
N6 Sm2 N7 119.89(17) . . ?
N5 Sm2 N4 86.62(15) . . ?
O1 Sm2 N4 79.59(13) . . ?
N6 Sm2 N4 82.65(15) . . ?
N7 Sm2 N4 132.79(16) . . ?
N5 Sm2 N3 83.40(15) . . ?
O1 Sm2 N3 76.78(12) . . ?
N6 Sm2 N3 96.83(15) . . ?
N7 Sm2 N3 101.44(16) . . ?
N4 Sm2 N3 31.59(13) . . ?
N5 Sm2 Cl2 119.97(12) . . ?
O1 Sm2 Cl2 79.85(9) . . ?
N6 Sm2 Cl2 91.07(12) . . ?
N7 Sm2 Cl2 107.96(12) . . ?
N4 Sm2 Cl2 112.74(11) . . ?
N3 Sm2 Cl2 140.38(10) . . ?
N5 Sm2 Sm1 124.33(11) . . ?
O1 Sm2 Sm1 37.44(8) . . ?
N6 Sm2 Sm1 126.47(12) . . ?
N7 Sm2 Sm1 103.45(13) . . ?
N4 Sm2 Sm1 43.95(10) . . ?
N3 Sm2 Sm1 41.55(10) . . ?
Cl2 Sm2 Sm1 104.65(3) . . ?
N5 Sm2 Sm4 161.74(11) . . ?
O1 Sm2 Sm4 35.38(8) . . ?
N6 Sm2 Sm4 128.55(12) . . ?
N7 Sm2 Sm4 101.44(11) . . ?
N4 Sm2 Sm4 91.19(10) . . ?
N3 Sm2 Sm4 103.95(10) . . ?
Cl2 Sm2 Sm4 44.97(3) . . ?
Sm1 Sm2 Sm4 62.761(19) . . ?
N5 Sm2 Sm3 141.08(11) . . ?
O1 Sm2 Sm3 33.00(8) . . ?
N6 Sm2 Sm3 171.91(12) . . ?
N7 Sm2 Sm3 52.11(12) . . ?
N4 Sm2 Sm3 103.88(10) . . ?
N3 Sm2 Sm3 86.76(10) . . ?
Cl2 Sm2 Sm3 90.75(3) . . ?
Sm1 Sm2 Sm3 60.485(15) . . ?
Sm4 Sm2 Sm3 56.903(13) . . ?
N9 Sm3 N10 34.35(14) . . ?
N9 Sm3 O1 154.53(14) . . ?
N10 Sm3 O1 166.04(13) . . ?
N9 Sm3 N8 87.09(16) . . ?
N10 Sm3 N8 108.64(16) . . ?
O1 Sm3 N8 85.02(14) . . ?
N9 Sm3 N12 96.58(16) . . ?
N10 Sm3 N12 89.60(16) . . ?
O1 Sm3 N12 79.14(14) . . ?
N8 Sm3 N12 150.42(17) . . ?
N9 Sm3 N11 85.23(15) . . ?
N10 Sm3 N11 97.35(15) . . ?
O1 Sm3 N11 77.67(13) . . ?
N8 Sm3 N11 119.21(16) . . ?
N12 Sm3 N11 32.86(14) . . ?
N9 Sm3 Cl1 126.90(12) . . ?
N10 Sm3 Cl1 94.68(12) . . ?
O1 Sm3 Cl1 78.56(9) . . ?
N8 Sm3 Cl1 104.89(12) . . ?
N12 Sm3 Cl1 96.30(12) . . ?
N11 Sm3 Cl1 127.04(11) . . ?
N9 Sm3 Sm4 127.43(11) . . ?
N10 Sm3 Sm4 132.38(11) . . ?
O1 Sm3 Sm4 37.99(8) . . ?
N8 Sm3 Sm4 113.39(12) . . ?
N12 Sm3 Sm4 43.04(11) . . ?
N11 Sm3 Sm4 42.25(10) . . ?
Cl1 Sm3 Sm4 95.28(4) . . ?
N9 Sm3 Sm1 169.99(11) . . ?
N10 Sm3 Sm1 139.00(11) . . ?
O1 Sm3 Sm1 34.36(8) . . ?
N8 Sm3 Sm1 90.52(11) . . ?
N12 Sm3 Sm1 90.30(11) . . ?
N11 Sm3 Sm1 104.39(10) . . ?
Cl1 Sm3 Sm1 44.64(3) . . ?
Sm4 Sm3 Sm1 62.32(2) . . ?
N9 Sm3 Sm2 128.35(11) . . ?
N10 Sm3 Sm2 161.23(11) . . ?
O1 Sm3 Sm2 32.47(8) . . ?
N8 Sm3 Sm2 54.88(12) . . ?
N12 Sm3 Sm2 102.25(11) . . ?
N11 Sm3 Sm2 85.51(10) . . ?
Cl1 Sm3 Sm2 98.36(3) . . ?
Sm4 Sm3 Sm2 59.759(13) . . ?
Sm1 Sm3 Sm2 56.480(12) . . ?
O1 Sm4 N13 169.93(13) . . ?
O1 Sm4 N14 153.83(14) . . ?
N13 Sm4 N14 33.82(15) . . ?
O1 Sm4 N15 87.23(14) . . ?
N13 Sm4 N15 101.89(16) . . ?
N14 Sm4 N15 84.54(16) . . ?
O1 Sm4 N11 77.85(13) . . ?
N13 Sm4 N11 94.45(15) . . ?
N14 Sm4 N11 102.00(15) . . ?
N15 Sm4 N11 158.35(16) . . ?
O1 Sm4 N12 77.90(13) . . ?
N13 Sm4 N12 99.12(15) . . ?
N14 Sm4 N12 88.24(15) . . ?
N15 Sm4 N12 129.27(16) . . ?
N11 Sm4 N12 32.27(14) . . ?
O1 Sm4 Cl2 79.59(9) . . ?
N13 Sm4 Cl2 94.63(11) . . ?
N14 Sm4 Cl2 126.22(12) . . ?
N15 Sm4 Cl2 98.85(13) . . ?
N11 Sm4 Cl2 93.83(11) . . ?
N12 Sm4 Cl2 124.82(11) . . ?
O1 Sm4 N16 71.07(12) . . ?
N13 Sm4 N16 118.97(14) . . ?
N14 Sm4 N16 91.55(15) . . ?
N15 Sm4 N16 26.10(14) . . ?
N11 Sm4 N16 132.29(14) . . ?
N12 Sm4 N16 104.59(14) . . ?
Cl2 Sm4 N16 114.41(10) . . ?
O1 Sm4 Sm3 38.36(8) . . ?
N13 Sm4 Sm3 135.69(11) . . ?
N14 Sm4 Sm3 129.13(11) . . ?
N15 Sm4 Sm3 118.53(12) . . ?
N11 Sm4 Sm3 42.07(11) . . ?
N12 Sm4 Sm3 41.39(11) . . ?
Cl2 Sm4 Sm3 96.22(4) . . ?
N16 Sm4 Sm3 94.89(9) . . ?
O1 Sm4 Sm2 35.13(8) . . ?
N13 Sm4 Sm2 139.56(11) . . ?
N14 Sm4 Sm2 167.53(11) . . ?
N15 Sm4 Sm2 88.37(11) . . ?
N11 Sm4 Sm2 88.31(11) . . ?
N12 Sm4 Sm2 104.17(11) . . ?
Cl2 Sm4 Sm2 44.95(3) . . ?
N16 Sm4 Sm2 86.51(9) . . ?
Sm3 Sm4 Sm2 63.34(2) . . ?
O1 Sm4 Sm1 32.93(8) . . ?
N13 Sm4 Sm1 157.14(11) . . ?
N14 Sm4 Sm1 125.84(12) . . ?
N15 Sm4 Sm1 58.11(11) . . ?
N11 Sm4 Sm1 102.66(11) . . ?
N12 Sm4 Sm1 87.86(11) . . ?
Cl2 Sm4 Sm1 99.18(3) . . ?
N16 Sm4 Sm1 38.33(9) . . ?
Sm3 Sm4 Sm1 60.768(19) . . ?
Sm2 Sm4 Sm1 57.07(2) . . ?
Sm1 Cl1 Sm3 90.70(4) . . ?
Sm2 Cl2 Sm4 90.08(4) . . ?
Sm1 O1 Sm2 105.01(12) . . ?
Sm1 O1 Sm4 113.83(13) . . ?
Sm2 O1 Sm4 109.48(13) . . ?
Sm1 O1 Sm3 110.61(13) . . ?
Sm2 O1 Sm3 114.53(13) . . ?
Sm4 O1 Sm3 103.65(12) . . ?
C8 P1 C1 87.3(3) . . ?
C15 P2 C22 87.8(3) . . ?
C29 P3 C36 86.6(3) . . ?
C50 P4 C43 85.9(3) . . ?
C57 P5 C64 87.3(3) . . ?
C71 P6 C78 88.0(3) . . ?
C85 P7 C92 87.8(3) . . ?
C99 P8 C106 85.5(3) . . ?
C1 N1 N2 112.9(5) . . ?
C1 N1 Sm1 169.7(4) . . ?
N2 N1 Sm1 74.5(3) . . ?
C8 N2 N1 112.4(5) . . ?
C8 N2 Sm1 170.3(4) . . ?
N1 N2 Sm1 72.2(3) . . ?
C22 N3 N4 112.7(4) . . ?
C22 N3 Sm1 130.3(4) . . ?
N4 N3 Sm1 78.8(3) . . ?
C22 N3 Sm2 135.2(4) . . ?
N4 N3 Sm2 69.6(3) . . ?
Sm1 N3 Sm2 94.47(14) . . ?
C15 N4 N3 112.3(4) . . ?
C15 N4 Sm2 131.1(4) . . ?
N3 N4 Sm2 78.9(3) . . ?
C15 N4 Sm1 134.3(4) . . ?
N3 N4 Sm1 69.6(3) . . ?
Sm2 N4 Sm1 94.51(14) . . ?
C36 N5 N6 113.1(5) . . ?
C36 N5 Sm2 171.9(4) . . ?
N6 N5 Sm2 74.3(3) . . ?
C29 N6 N5 112.5(5) . . ?
C29 N6 Sm2 172.9(4) . . ?
N5 N6 Sm2 72.5(3) . . ?
C43 N7 N8 110.8(5) . . ?
C43 N7 Sm2 125.9(4) . . ?
N8 N7 Sm2 117.0(4) . . ?
C50 N8 N7 113.8(5) . . ?
C50 N8 Sm3 124.1(4) . . ?
N7 N8 Sm3 110.3(3) . . ?
C57 N9 N10 112.2(4) . . ?
C57 N9 Sm3 172.1(4) . . ?
N10 N9 Sm3 73.2(3) . . ?
C64 N10 N9 112.6(5) . . ?
C64 N10 Sm3 172.1(4) . . ?
N9 N10 Sm3 72.4(3) . . ?
C71 N11 N12 111.7(4) . . ?
C71 N11 Sm3 143.3(4) . . ?
N12 N11 Sm3 72.2(3) . . ?
C71 N11 Sm4 120.9(4) . . ?
N12 N11 Sm4 75.3(3) . . ?
Sm3 N11 Sm4 95.67(16) . . ?
C78 N12 N11 113.9(5) . . ?
C78 N12 Sm3 142.8(4) . . ?
N11 N12 Sm3 74.9(3) . . ?
C78 N12 Sm4 121.7(4) . . ?
N11 N12 Sm4 72.4(3) . . ?
Sm3 N12 Sm4 95.57(15) . . ?
C85 N13 N14 111.7(5) . . ?
C85 N13 Sm4 173.0(4) . . ?
N14 N13 Sm4 73.6(3) . . ?
C92 N14 N13 113.9(5) . . ?
C92 N14 Sm4 172.4(4) . . ?
N13 N14 Sm4 72.6(3) . . ?
C99 N15 N16 112.1(5) . . ?
C99 N15 Sm4 129.2(4) . . ?
N16 N15 Sm4 102.6(3) . . ?
C106 N16 N15 112.0(5) . . ?
C106 N16 Sm1 120.4(4) . . ?
N15 N16 Sm1 122.2(3) . . ?
C106 N16 Sm4 143.1(4) . . ?
N15 N16 Sm4 51.3(3) . . ?
Sm1 N16 Sm4 92.69(14) . . ?
N1 C1 C2 118.6(5) . . ?
N1 C1 P1 113.5(4) . . ?
C2 C1 P1 127.9(4) . . ?
C3 C2 C7 118.3(6) . . ?
C3 C2 C1 122.3(5) . . ?
C7 C2 C1 119.4(6) . . ?
C2 C3 C4 122.2(6) . . ?
C2 C3 H3A 118.9 . . ?
C4 C3 H3A 118.9 . . ?
C3 C4 C5 118.1(8) . . ?
C3 C4 H4A 120.9 . . ?
C5 C4 H4A 120.9 . . ?
C6 C5 C4 120.4(7) . . ?
C6 C5 H5A 119.8 . . ?
C4 C5 H5A 119.8 . . ?
C7 C6 C5 120.1(7) . . ?
C7 C6 H6A 119.9 . . ?
C5 C6 H6A 119.9 . . ?
C6 C7 C2 120.7(7) . . ?
C6 C7 H7A 119.6 . . ?
C2 C7 H7A 119.6 . . ?
N2 C8 C9 118.5(5) . . ?
N2 C8 P1 113.8(4) . . ?
C9 C8 P1 127.7(4) . . ?
C14 C9 C10 118.1(6) . . ?
C14 C9 C8 122.3(6) . . ?
C10 C9 C8 119.6(6) . . ?
C9 C10 C11 120.8(7) . . ?
C9 C10 H10A 119.6 . . ?
C11 C10 H10A 119.6 . . ?
C12 C11 C10 119.5(8) . . ?
C12 C11 H11A 120.3 . . ?
C10 C11 H11A 120.3 . . ?
C11 C12 C13 120.8(8) . . ?
C11 C12 H12A 119.6 . . ?
C13 C12 H12A 119.6 . . ?
C14 C13 C12 119.6(8) . . ?
C14 C13 H13A 120.2 . . ?
C12 C13 H13A 120.2 . . ?
C13 C14 C9 121.1(7) . . ?
C13 C14 H14A 119.4 . . ?
C9 C14 H14A 119.4 . . ?
N4 C15 C16 120.4(5) . . ?
N4 C15 P2 113.8(5) . . ?
C16 C15 P2 125.7(4) . . ?
C17 C16 C21 117.8(6) . . ?
C17 C16 C15 122.6(5) . . ?
C21 C16 C15 119.4(6) . . ?
C16 C17 C18 122.4(7) . . ?
C16 C17 H17A 118.8 . . ?
C18 C17 H17A 118.8 . . ?
C19 C18 C17 118.8(8) . . ?
C19 C18 H18A 120.6 . . ?
C17 C18 H18A 120.6 . . ?
C20 C19 C18 120.0(7) . . ?
C20 C19 H19A 120.0 . . ?
C18 C19 H19A 120.0 . . ?
C19 C20 C21 121.2(7) . . ?
C19 C20 H20A 119.4 . . ?
C21 C20 H20A 119.4 . . ?
C20 C21 C16 119.7(8) . . ?
C20 C21 H21A 120.1 . . ?
C16 C21 H21A 120.1 . . ?
N3 C22 C23 121.1(5) . . ?
N3 C22 P2 113.3(5) . . ?
C23 C22 P2 125.5(4) . . ?
C28 C23 C24 117.7(7) . . ?
C28 C23 C22 122.1(6) . . ?
C24 C23 C22 120.2(6) . . ?
C25 C24 C23 121.2(8) . . ?
C25 C24 H24A 119.4 . . ?
C23 C24 H24A 119.4 . . ?
C26 C25 C24 121.3(8) . . ?
C26 C25 H25A 119.3 . . ?
C24 C25 H25A 119.3 . . ?
C25 C26 C27 118.6(7) . . ?
C25 C26 H26A 120.7 . . ?
C27 C26 H26A 120.7 . . ?
C28 C27 C26 120.3(8) . . ?
C28 C27 H27A 119.8 . . ?
C26 C27 H27A 119.8 . . ?
C27 C28 C23 120.8(7) . . ?
C27 C28 H28A 119.6 . . ?
C23 C28 H28A 119.6 . . ?
N6 C29 C30 119.7(5) . . ?
N6 C29 P3 114.5(5) . . ?
C30 C29 P3 125.7(4) . . ?
C31 C30 C35 118.6(7) . . ?
C31 C30 C29 121.9(6) . . ?
C35 C30 C29 119.4(7) . . ?
C32 C31 C30 121.2(8) . . ?
C32 C31 H31A 119.4 . . ?
C30 C31 H31A 119.4 . . ?
C33 C32 C31 119.2(9) . . ?
C33 C32 H32A 120.4 . . ?
C31 C32 H32A 120.4 . . ?
C34 C33 C32 121.0(9) . . ?
C34 C33 H33A 119.5 . . ?
C32 C33 H33A 119.5 . . ?
C33 C34 C35 121.2(9) . . ?
C33 C34 H34A 119.4 . . ?
C35 C34 H34A 119.4 . . ?
C34 C35 C30 118.8(8) . . ?
C34 C35 H35A 120.6 . . ?
C30 C35 H35A 120.6 . . ?
N5 C36 C37 118.8(5) . . ?
N5 C36 P3 113.2(5) . . ?
C37 C36 P3 128.0(4) . . ?
C42 C37 C38 118.1(7) . . ?
C42 C37 C36 122.5(6) . . ?
C38 C37 C36 119.4(6) . . ?
C39 C38 C37 119.5(8) . . ?
C39 C38 H38A 120.2 . . ?
C37 C38 H38A 120.2 . . ?
C40 C39 C38 120.7(8) . . ?
C40 C39 H39A 119.6 . . ?
C38 C39 H39A 119.6 . . ?
C41 C40 C39 119.4(8) . . ?
C41 C40 H40A 120.3 . . ?
C39 C40 H40A 120.3 . . ?
C40 C41 C42 121.6(8) . . ?
C40 C41 H41A 119.2 . . ?
C42 C41 H41A 119.2 . . ?
C41 C42 C37 120.6(7) . . ?
C41 C42 H42A 119.7 . . ?
C37 C42 H42A 119.7 . . ?
N7 C43 C44 117.4(5) . . ?
N7 C43 P4 115.6(5) . . ?
C44 C43 P4 127.0(4) . . ?
C49 C44 C45 119.8(7) . . ?
C49 C44 C43 121.4(6) . . ?
C45 C44 C43 118.8(6) . . ?
C46 C45 C44 121.3(8) . . ?
C46 C45 H45A 119.3 . . ?
C44 C45 H45A 119.3 . . ?
C45 C46 C47 120.9(8) . . ?
C45 C46 H46A 119.6 . . ?
C47 C46 H46A 119.6 . . ?
C48 C47 C46 116.4(8) . . ?
C48 C47 H47A 121.8 . . ?
C46 C47 H47A 121.8 . . ?
C49 C48 C47 122.7(8) . . ?
C49 C48 H48A 118.7 . . ?
C47 C48 H48A 118.7 . . ?
C48 C49 C44 118.7(7) . . ?
C48 C49 H49A 120.7 . . ?
C44 C49 H49A 120.7 . . ?
N8 C50 C51 117.3(5) . . ?
N8 C50 P4 114.0(5) . . ?
C51 C50 P4 128.6(5) . . ?
C52 C51 C56 118.0(6) . . ?
C52 C51 C50 119.5(6) . . ?
C56 C51 C50 122.5(6) . . ?
C51 C52 C53 117.4(7) . . ?
C51 C52 H52A 121.3 . . ?
C53 C52 H52A 121.3 . . ?
C54 C53 C52 123.0(7) . . ?
C54 C53 H53A 118.5 . . ?
C52 C53 H53A 118.5 . . ?
C53 C54 C55 118.3(8) . . ?
C53 C54 H54A 120.8 . . ?
C55 C54 H54A 120.8 . . ?
C56 C55 C54 122.9(7) . . ?
C56 C55 H55A 118.6 . . ?
C54 C55 H55A 118.6 . . ?
C55 C56 C51 120.3(7) . . ?
C55 C56 H56A 119.9 . . ?
C51 C56 H56A 119.9 . . ?
N9 C57 C58 119.0(5) . . ?
N9 C57 P5 114.2(4) . . ?
C58 C57 P5 126.7(5) . . ?
C59 C58 C63 115.8(7) . . ?
C59 C58 C57 122.9(6) . . ?
C63 C58 C57 121.3(6) . . ?
C60 C59 C58 121.7(7) . . ?
C60 C59 H59A 119.2 . . ?
C58 C59 H59A 119.2 . . ?
C61 C60 C59 121.0(8) . . ?
C61 C60 H60A 119.5 . . ?
C59 C60 H60A 119.5 . . ?
C60 C61 C62 121.6(8) . . ?
C60 C61 H61A 119.2 . . ?
C62 C61 H61A 119.2 . . ?
C61 C62 C63 119.0(8) . . ?
C61 C62 H62A 120.5 . . ?
C63 C62 H62A 120.5 . . ?
C62 C63 C58 120.7(8) . . ?
C62 C63 H63A 119.6 . . ?
C58 C63 H63A 119.6 . . ?
N10 C64 C65 119.5(5) . . ?
N10 C64 P5 113.7(4) . . ?
C65 C64 P5 126.8(5) . . ?
C70 C65 C66 117.7(7) . . ?
C70 C65 C64 122.2(6) . . ?
C66 C65 C64 120.0(6) . . ?
C65 C66 C67 119.2(8) . . ?
C65 C66 H66A 120.4 . . ?
C67 C66 H66A 120.4 . . ?
C68 C67 C66 121.9(8) . . ?
C68 C67 H67A 119.1 . . ?
C66 C67 H67A 119.1 . . ?
C67 C68 C69 119.4(8) . . ?
C67 C68 H68A 120.3 . . ?
C69 C68 H68A 120.3 . . ?
C68 C69 C70 119.0(8) . . ?
C68 C69 H69A 120.5 . . ?
C70 C69 H69A 120.5 . . ?
C65 C70 C69 122.8(7) . . ?
C65 C70 H70A 118.6 . . ?
C69 C70 H70A 118.6 . . ?
N11 C71 C72 118.5(5) . . ?
N11 C71 P6 114.2(4) . . ?
C72 C71 P6 127.2(4) . . ?
C73 C72 C77 116.6(6) . . ?
C73 C72 C71 122.7(6) . . ?
C77 C72 C71 120.7(6) . . ?
C74 C73 C72 121.9(7) . . ?
C74 C73 H73A 119.0 . . ?
C72 C73 H73A 119.0 . . ?
C75 C74 C73 120.8(8) . . ?
C75 C74 H74A 119.6 . . ?
C73 C74 H74A 119.6 . . ?
C74 C75 C76 118.7(8) . . ?
C74 C75 H75A 120.7 . . ?
C76 C75 H75A 120.7 . . ?
C77 C76 C75 120.7(8) . . ?
C77 C76 H76A 119.7 . . ?
C75 C76 H76A 119.7 . . ?
C76 C77 C72 121.2(7) . . ?
C76 C77 H77A 119.4 . . ?
C72 C77 H77A 119.4 . . ?
N12 C78 C79 120.6(5) . . ?
N12 C78 P6 112.3(4) . . ?
C79 C78 P6 127.1(4) . . ?
C80 C79 C84 116.7(6) . . ?
C80 C79 C78 121.9(6) . . ?
C84 C79 C78 121.3(6) . . ?
C79 C80 C81 123.1(7) . . ?
C79 C80 H80A 118.5 . . ?
C81 C80 H80A 118.5 . . ?
C82 C81 C80 118.3(8) . . ?
C82 C81 H81A 120.8 . . ?
C80 C81 H81A 120.8 . . ?
C81 C82 C83 120.3(8) . . ?
C81 C82 H82A 119.9 . . ?
C83 C82 H82A 119.9 . . ?
C82 C83 C84 120.8(8) . . ?
C82 C83 H83A 119.6 . . ?
C84 C83 H83A 119.6 . . ?
C79 C84 C83 120.8(7) . . ?
C79 C84 H84A 119.6 . . ?
C83 C84 H84A 119.6 . . ?
N13 C85 C86 117.9(5) . . ?
N13 C85 P7 115.1(5) . . ?
C86 C85 P7 126.9(5) . . ?
C87 C86 C91 113.6(7) . . ?
C87 C86 C85 124.4(6) . . ?
C91 C86 C85 122.0(7) . . ?
C88 C87 C86 123.4(8) . . ?
C88 C87 H87A 118.3 . . ?
C86 C87 H87A 118.3 . . ?
C87 C88 C89 117.0(10) . . ?
C87 C88 H88A 121.5 . . ?
C89 C88 H88A 121.5 . . ?
C90 C89 C88 122.6(10) . . ?
C90 C89 H89A 118.7 . . ?
C88 C89 H89A 118.7 . . ?
C89 C90 C91 118.5(11) . . ?
C89 C90 H90A 120.7 . . ?
C91 C90 H90A 120.7 . . ?
C90 C91 C86 124.8(9) . . ?
C90 C91 H91A 117.6 . . ?
C86 C91 H91A 117.6 . . ?
N14 C92 C93 122.3(6) . . ?
N14 C92 P7 111.4(5) . . ?
C93 C92 P7 126.3(5) . . ?
C98 C93 C94 118.5(7) . . ?
C98 C93 C92 122.0(6) . . ?
C94 C93 C92 119.6(7) . . ?
C93 C94 C95 118.1(9) . . ?
C93 C94 H94A 121.0 . . ?
C95 C94 H94A 121.0 . . ?
C96 C95 C94 121.6(9) . . ?
C96 C95 H95A 119.2 . . ?
C94 C95 H95A 119.2 . . ?
C95 C96 C97 120.0(9) . . ?
C95 C96 H96A 120.0 . . ?
C97 C96 H96A 120.0 . . ?
C96 C97 C98 118.2(9) . . ?
C96 C97 H97A 120.9 . . ?
C98 C97 H97A 120.9 . . ?
C93 C98 C97 123.7(8) . . ?
C93 C98 H98A 118.2 . . ?
C97 C98 H98A 118.2 . . ?
N15 C99 C100 115.4(5) . . ?
N15 C99 P8 115.3(4) . . ?
C100 C99 P8 129.2(4) . . ?
C101 C100 C105 118.8(6) . . ?
C101 C100 C99 122.7(6) . . ?
C105 C100 C99 118.4(6) . . ?
C102 C101 C100 119.4(6) . . ?
C102 C101 H10B 120.3 . . ?
C100 C101 H10B 120.3 . . ?
C101 C102 C103 122.1(7) . . ?
C101 C102 H10C 118.9 . . ?
C103 C102 H10C 118.9 . . ?
C104 C103 C102 119.5(7) . . ?
C104 C103 H10D 120.3 . . ?
C102 C103 H10D 120.3 . . ?
C103 C104 C105 120.4(7) . . ?
C103 C104 H10E 119.8 . . ?
C105 C104 H10E 119.8 . . ?
C100 C105 C104 119.8(7) . . ?
C100 C105 H10F 120.1 . . ?
C104 C105 H10F 120.1 . . ?
N16 C106 C107 117.0(5) . . ?
N16 C106 P8 115.0(5) . . ?
C107 C106 P8 127.9(5) . . ?
C108 C107 C112 119.0(6) . . ?
C108 C107 C106 122.0(6) . . ?
C112 C107 C106 119.0(6) . . ?
C107 C108 C109 119.9(7) . . ?
C107 C108 H10G 120.1 . . ?
C109 C108 H10G 120.1 . . ?
C110 C109 C108 121.5(8) . . ?
C110 C109 H10H 119.3 . . ?
C108 C109 H10H 119.3 . . ?
C109 C110 C111 117.6(7) . . ?
C109 C110 H11B 121.2 . . ?
C111 C110 H11B 121.2 . . ?
C112 C111 C110 120.8(7) . . ?
C112 C111 H11C 119.6 . . ?
C110 C111 H11C 119.6 . . ?
C111 C112 C107 120.9(7) . . ?
C111 C112 H11D 119.5 . . ?
C107 C112 H11D 119.5 . . ?
C114 C113 H11E 109.5 . . ?
C114 C113 H11F 109.5 . . ?
H11E C113 H11F 109.5 . . ?
C114 C113 H11G 109.5 . . ?
H11E C113 H11G 109.5 . . ?
H11F C113 H11G 109.5 . . ?
C115 C114 C119 120.9(13) . . ?
C115 C114 C113 118.6(17) . . ?
C119 C114 C113 120.5(15) . . ?
C116 C115 C114 119.6(14) . . ?
C116 C115 H11H 120.2 . . ?
C114 C115 H11H 120.2 . . ?
C115 C116 C117 120.3(14) . . ?
C115 C116 H11I 119.8 . . ?
C117 C116 H11I 119.8 . . ?
C118 C117 C116 115.9(14) . . ?
C118 C117 H11J 122.1 . . ?
C116 C117 H11J 122.1 . . ?
C119 C118 C117 123.3(14) . . ?
C119 C118 H11L 118.4 . . ?
C117 C118 H11L 118.4 . . ?
C118 C119 C114 119.9(12) . . ?
C118 C119 H11M 120.0 . . ?
C114 C119 H11M 120.0 . . ?

loop_
_geom_bond_atom_site_label_1
_geom_bond_atom_site_label_2
_geom_bond_distance
_geom_bond_site_symmetry_2
_geom_bond_publ_flag
Sm1 O1 2.355(3) . ?
Sm1 N1 2.371(4) . ?
Sm1 N2 2.400(5) . ?
Sm1 N16 2.460(5) . ?
Sm1 N3 2.489(4) . ?
Sm1 N4 2.604(4) . ?
Sm1 Cl1 2.7436(16) . ?
Sm1 Sm2 3.7406(9) . ?
Sm1 Sm3 3.9045(10) . ?
Sm1 Sm4 3.9623(12) . ?
Sm2 N5 2.360(4) . ?
Sm2 O1 2.360(3) . ?
Sm2 N6 2.381(5) . ?
Sm2 N7 2.430(5) . ?
Sm2 N4 2.488(4) . ?
Sm2 N3 2.605(5) . ?
Sm2 Cl2 2.7312(17) . ?
Sm2 Sm4 3.8658(9) . ?
Sm2 Sm3 3.9990(13) . ?
Sm3 N9 2.379(4) . ?
Sm3 N10 2.389(5) . ?
Sm3 O1 2.394(3) . ?
Sm3 N8 2.422(5) . ?
Sm3 N12 2.490(5) . ?
Sm3 N11 2.524(5) . ?
Sm3 Cl1 2.7447(15) . ?
Sm3 Sm4 3.7487(9) . ?
Sm4 O1 2.374(3) . ?
Sm4 N13 2.374(5) . ?
Sm4 N14 2.387(4) . ?
Sm4 N15 2.394(5) . ?
Sm4 N11 2.533(5) . ?
Sm4 N12 2.571(5) . ?
Sm4 Cl2 2.7322(16) . ?
Sm4 N16 2.993(5) . ?
P1 C8 1.735(6) . ?
P1 C1 1.748(6) . ?
P2 C15 1.743(6) . ?
P2 C22 1.754(6) . ?
P3 C29 1.733(6) . ?
P3 C36 1.754(6) . ?
P4 C50 1.738(6) . ?
P4 C43 1.739(6) . ?
P5 C57 1.752(6) . ?
P5 C64 1.757(6) . ?
P6 C71 1.756(6) . ?
P6 C78 1.781(6) . ?
P7 C85 1.720(6) . ?
P7 C92 1.774(7) . ?
P8 C99 1.718(6) . ?
P8 C106 1.749(6) . ?
N1 C1 1.339(7) . ?
N1 N2 1.370(6) . ?
N2 C8 1.348(7) . ?
N3 C22 1.349(7) . ?
N3 N4 1.391(6) . ?
N4 C15 1.353(6) . ?
N5 C36 1.341(7) . ?
N5 N6 1.354(6) . ?
N6 C29 1.333(7) . ?
N7 C43 1.343(7) . ?
N7 N8 1.351(6) . ?
N8 C50 1.340(7) . ?
N9 C57 1.330(7) . ?
N9 N10 1.408(6) . ?
N10 C64 1.334(7) . ?
N11 C71 1.343(7) . ?
N11 N12 1.419(6) . ?
N12 C78 1.338(7) . ?
N13 C85 1.332(7) . ?
N13 N14 1.385(6) . ?
N14 C92 1.347(7) . ?
N15 C99 1.346(7) . ?
N15 N16 1.349(6) . ?
N16 C106 1.329(7) . ?
C1 C2 1.478(8) . ?
C2 C3 1.375(8) . ?
C2 C7 1.391(8) . ?
C3 C4 1.376(9) . ?
C3 H3A 0.9300 . ?
C4 C5 1.389(10) . ?
C4 H4A 0.9300 . ?
C5 C6 1.383(11) . ?
C5 H5A 0.9300 . ?
C6 C7 1.360(10) . ?
C6 H6A 0.9300 . ?
C7 H7A 0.9300 . ?
C8 C9 1.480(8) . ?
C9 C14 1.379(9) . ?
C9 C10 1.385(8) . ?
C10 C11 1.392(10) . ?
C10 H10A 0.9300 . ?
C11 C12 1.350(11) . ?
C11 H11A 0.9300 . ?
C12 C13 1.377(11) . ?
C12 H12A 0.9300 . ?
C13 C14 1.371(9) . ?
C13 H13A 0.9300 . ?
C14 H14A 0.9300 . ?
C15 C16 1.464(8) . ?
C16 C17 1.380(9) . ?
C16 C21 1.390(8) . ?
C17 C18 1.387(9) . ?
C17 H17A 0.9300 . ?
C18 C19 1.371(10) . ?
C18 H18A 0.9300 . ?
C19 C20 1.367(11) . ?
C19 H19A 0.9300 . ?
C20 C21 1.388(10) . ?
C20 H20A 0.9300 . ?
C21 H21A 0.9300 . ?
C22 C23 1.464(8) . ?
C23 C28 1.374(9) . ?
C23 C24 1.376(8) . ?
C24 C25 1.364(10) . ?
C24 H24A 0.9300 . ?
C25 C26 1.343(11) . ?
C25 H25A 0.9300 . ?
C26 C27 1.385(10) . ?
C26 H26A 0.9300 . ?
C27 C28 1.372(9) . ?
C27 H27A 0.9300 . ?
C28 H28A 0.9300 . ?
C29 C30 1.497(9) . ?
C30 C31 1.387(9) . ?
C30 C35 1.406(9) . ?
C31 C32 1.381(10) . ?
C31 H31A 0.9300 . ?
C32 C33 1.372(12) . ?
C32 H32A 0.9300 . ?
C33 C34 1.351(13) . ?
C33 H33A 0.9300 . ?
C34 C35 1.390(11) . ?
C34 H34A 0.9300 . ?
C35 H35A 0.9300 . ?
C36 C37 1.477(9) . ?
C37 C42 1.380(9) . ?
C37 C38 1.404(8) . ?
C38 C39 1.376(11) . ?
C38 H38A 0.9300 . ?
C39 C40 1.375(12) . ?
C39 H39A 0.9300 . ?
C40 C41 1.341(11) . ?
C40 H40A 0.9300 . ?
C41 C42 1.365(9) . ?
C41 H41A 0.9300 . ?
C42 H42A 0.9300 . ?
C43 C44 1.507(8) . ?
C44 C49 1.364(8) . ?
C44 C45 1.371(8) . ?
C45 C46 1.324(10) . ?
C45 H45A 0.9300 . ?
C46 C47 1.404(11) . ?
C46 H46A 0.9300 . ?
C47 C48 1.379(11) . ?
C47 H47A 0.9300 . ?
C48 C49 1.359(10) . ?
C48 H48A 0.9300 . ?
C49 H49A 0.9300 . ?
C50 C51 1.472(8) . ?
C51 C52 1.406(8) . ?
C51 C56 1.411(9) . ?
C52 C53 1.425(9) . ?
C52 H52A 0.9300 . ?
C53 C54 1.327(10) . ?
C53 H53A 0.9300 . ?
C54 C55 1.366(10) . ?
C54 H54A 0.9300 . ?
C55 C56 1.344(10) . ?
C55 H55A 0.9300 . ?
C56 H56A 0.9300 . ?
C57 C58 1.458(8) . ?
C58 C59 1.373(9) . ?
C58 C63 1.403(9) . ?
C59 C60 1.371(9) . ?
C59 H59A 0.9300 . ?
C60 C61 1.311(10) . ?
C60 H60A 0.9300 . ?
C61 C62 1.336(11) . ?
C61 H61A 0.9300 . ?
C62 C63 1.402(11) . ?
C62 H62A 0.9300 . ?
C63 H63A 0.9300 . ?
C64 C65 1.440(8) . ?
C65 C70 1.367(9) . ?
C65 C66 1.372(9) . ?
C66 C67 1.434(11) . ?
C66 H66A 0.9300 . ?
C67 C68 1.348(11) . ?
C67 H67A 0.9300 . ?
C68 C69 1.359(10) . ?
C68 H68A 0.9300 . ?
C69 C70 1.415(9) . ?
C69 H69A 0.9300 . ?
C70 H70A 0.9300 . ?
C71 C72 1.458(8) . ?
C72 C73 1.372(9) . ?
C72 C77 1.394(9) . ?
C73 C74 1.362(9) . ?
C73 H73A 0.9300 . ?
C74 C75 1.359(11) . ?
C74 H74A 0.9300 . ?
C75 C76 1.371(11) . ?
C75 H75A 0.9300 . ?
C76 C77 1.362(9) . ?
C76 H76A 0.9300 . ?
C77 H77A 0.9300 . ?
C78 C79 1.426(8) . ?
C79 C80 1.368(9) . ?
C79 C84 1.376(9) . ?
C80 C81 1.416(9) . ?
C80 H80A 0.9300 . ?
C81 C82 1.354(10) . ?
C81 H81A 0.9300 . ?
C82 C83 1.358(11) . ?
C82 H82A 0.9300 . ?
C83 C84 1.405(10) . ?
C83 H83A 0.9300 . ?
C84 H84A 0.9300 . ?
C85 C86 1.459(9) . ?
C86 C87 1.391(9) . ?
C86 C91 1.398(9) . ?
C87 C88 1.359(10) . ?
C87 H87A 0.9300 . ?
C88 C89 1.390(14) . ?
C88 H88A 0.9300 . ?
C89 C90 1.320(14) . ?
C89 H89A 0.9300 . ?
C90 C91 1.329(12) . ?
C90 H90A 0.9300 . ?
C91 H91A 0.9300 . ?
C92 C93 1.432(9) . ?
C93 C98 1.343(10) . ?
C93 C94 1.373(9) . ?
C94 C95 1.473(13) . ?
C94 H94A 0.9300 . ?
C95 C96 1.345(13) . ?
C95 H95A 0.9300 . ?
C96 C97 1.355(12) . ?
C96 H96A 0.9300 . ?
C97 C98 1.438(10) . ?
C97 H97A 0.9300 . ?
C98 H98A 0.9300 . ?
C99 C100 1.520(8) . ?
C100 C101 1.368(9) . ?
C100 C105 1.389(8) . ?
C101 C102 1.352(9) . ?
C101 H10B 0.9300 . ?
C102 C103 1.367(9) . ?
C102 H10C 0.9300 . ?
C103 C104 1.325(9) . ?
C103 H10D 0.9300 . ?
C104 C105 1.390(9) . ?
C104 H10E 0.9300 . ?
C105 H10F 0.9300 . ?
C106 C107 1.490(8) . ?
C107 C108 1.364(8) . ?
C107 C112 1.398(8) . ?
C108 C109 1.381(9) . ?
C108 H10G 0.9300 . ?
C109 C110 1.369(10) . ?
C109 H10H 0.9300 . ?
C110 C111 1.415(11) . ?
C110 H11B 0.9300 . ?
C111 C112 1.328(9) . ?
C111 H11C 0.9300 . ?
C112 H11D 0.9300 . ?
C113 C114 1.423(15) . ?
C113 H11E 0.9600 . ?
C113 H11F 0.9600 . ?
C113 H11G 0.9600 . ?
C114 C115 1.368(14) . ?
C114 C119 1.373(15) . ?
C115 C116 1.358(17) . ?
C115 H11H 0.9300 . ?
C116 C117 1.466(18) . ?
C116 H11I 0.9300 . ?
C117 C118 1.362(16) . ?
C117 H11J 0.9300 . ?
C118 C119 1.342(15) . ?
C118 H11L 0.9300 . ?
C119 H11M 0.9300 . ?
